data_4310474
loop_
_publ_author_name
'Kaian Yao'
'Xin Zhang'
'Huilan Chen'
'Yuhua Mei'
'Yizhi Li'

_publ_section_title
;
 Synthesis and Crystal Structures of A New Series of Intramolecular
 Bridged Alkylcobaloxime Complexes
;
_journal_name_full 'Inorganic Chemistry'
_journal_page_first 577
_journal_page_last 583
_journal_paper_doi 10.1021/ic035147g
_journal_volume 43
_journal_year 2004
_chemical_formula_moiety 'C14 H23 Co N6 O4, H2 O'
_chemical_formula_sum 'C14 H25 Co N6 O5'
_chemical_formula_weight 416.33
_chemical_name_systematic
; 
 ? 
;
_space_group_IT_number 14
_symmetry_cell_setting monoclinic
_symmetry_space_group_name_Hall '-P 2yn'
_symmetry_space_group_name_H-M 'P 1 21/n 1'
_atom_sites_solution_hydrogens geom
_atom_sites_solution_primary direct
_atom_sites_solution_secondary difmap
_audit_creation_method SHELXL-97
_cell_angle_alpha 90.00
_cell_angle_beta 98.976(2)
_cell_angle_gamma 90.00
_cell_formula_units_Z 4
_cell_length_a 8.6522(9)
_cell_length_b 8.9895(9)
_cell_length_c 23.872(2)
_cell_measurement_reflns_used 4332
_cell_measurement_temperature 293(2)
_cell_measurement_theta_max 25.74
_cell_measurement_theta_min 2.33
_cell_volume 1834.0(3)
_computing_structure_refinement 'SHELXL-97 (Sheldrick, 1997)'
_computing_structure_solution 'SHELXS-97 (Sheldrick, 1990)'
_diffrn_ambient_temperature 293(2)
_diffrn_measured_fraction_theta_full 1.000
_diffrn_measured_fraction_theta_max 1.000
_diffrn_measurement_device_type 'CCD area detector'
_diffrn_measurement_method 'phi and omega scans'
_diffrn_radiation_monochromator graphite
_diffrn_radiation_source 'sealed tube'
_diffrn_radiation_type MoK\a
_diffrn_radiation_wavelength 0.71073
_diffrn_reflns_av_R_equivalents 0.0300
_diffrn_reflns_av_sigmaI/netI 0.0332
_diffrn_reflns_limit_h_max 10
_diffrn_reflns_limit_h_min -9
_diffrn_reflns_limit_k_max 10
_diffrn_reflns_limit_k_min -8
_diffrn_reflns_limit_l_max 23
_diffrn_reflns_limit_l_min -28
_diffrn_reflns_number 9141
_diffrn_reflns_theta_full 25.00
_diffrn_reflns_theta_max 25.00
_diffrn_reflns_theta_min 2.40
_exptl_absorpt_coefficient_mu 0.974
_exptl_absorpt_correction_T_max 0.822
_exptl_absorpt_correction_T_min 0.791
_exptl_absorpt_correction_type empirical
_exptl_crystal_density_diffrn 1.508
_exptl_crystal_density_method 'not measured'
_exptl_crystal_F_000 872
_exptl_crystal_size_max 0.3
_exptl_crystal_size_mid 0.2
_exptl_crystal_size_min 0.2
_refine_diff_density_max 0.518
_refine_diff_density_min -0.254
_refine_diff_density_rms 0.071
_refine_ls_extinction_method none
_refine_ls_goodness_of_fit_ref 0.992
_refine_ls_hydrogen_treatment mixed
_refine_ls_matrix_type full
_refine_ls_number_parameters 239
_refine_ls_number_reflns 3235
_refine_ls_number_restraints 0
_refine_ls_restrained_S_all 0.992
_refine_ls_R_factor_all 0.0504
_refine_ls_R_factor_gt 0.0401
_refine_ls_shift/su_max 0.000
_refine_ls_shift/su_mean 0.000
_refine_ls_structure_factor_coef Fsqd
_refine_ls_weighting_details 'calc w=1/[\s^2^(Fo^2^)+(0.0645P)^2^+0.0000P] where P=(Fo^2^+2Fc^2^)/3'
_refine_ls_weighting_scheme calc
_refine_ls_wR_factor_gt 0.0987
_refine_ls_wR_factor_ref 0.1028
_reflns_number_gt 2603
_reflns_number_total 3235
_reflns_threshold_expression >2sigma(I)
_cod_data_source_file ic035147gsi20031003_094513_5.cif
_cod_data_source_block for_compound6'
_cod_depositor_comments
;
The following automatic conversions were performed:
'_symmetry_cell_setting' value 'Monoclinic' changed to 'monoclinic'
according to '/home/saulius/struct/CIF-dictionaries/cif_core.dic'
dictionary named 'cif_core.dic' version 2.4.1 from 2010-06-29.

Automatic conversion script
Id: cif_fix_enum 1527 2010-12-29 10:47:43Z saulius 
;
_cod_database_code 4310474

loop_
_symmetry_equiv_pos_as_xyz
'x, y, z'
'-x+1/2, y+1/2, -z+1/2'
'-x, -y, -z'
'x-1/2, -y-1/2, z-1/2'

loop_
_atom_site_label
_atom_site_type_symbol
_atom_site_fract_x
_atom_site_fract_y
_atom_site_fract_z
_atom_site_U_iso_or_equiv
_atom_site_adp_type
_atom_site_occupancy
_atom_site_symmetry_multiplicity
_atom_site_calc_flag
_atom_site_refinement_flags
_atom_site_disorder_assembly
_atom_site_disorder_group
Co1 Co 0.05151(4) 0.19983(4) 0.867651(13) 0.03242(14) Uani 1 1 d . . .
O3 O 0.0329(3) 0.5134(2) 0.84352(8) 0.0538(5) Uani 1 1 d . . .
H3 H -0.0568 0.4617 0.8352 0.065 Uiso 1 1 d R . .
O4 O 0.3132(2) 0.0482(2) 0.93331(8) 0.0451(5) Uani 1 1 d . . .
O2 O -0.2160(2) 0.3757(2) 0.82637(8) 0.0560(6) Uani 1 1 d . . .
O1 O 0.0717(2) -0.1218(2) 0.85121(8) 0.0438(5) Uani 1 1 d . . .
N3 N 0.1216(3) 0.3983(2) 0.86790(8) 0.0385(5) Uani 1 1 d . . .
N4 N 0.2612(2) 0.1725(2) 0.90730(8) 0.0347(5) Uani 1 1 d . . .
N2 N -0.1598(3) 0.2395(3) 0.83417(9) 0.0414(5) Uani 1 1 d . . .
N1 N -0.0229(2) 0.0036(2) 0.85346(8) 0.0360(5) Uani 1 1 d . . .
N5 N -0.0167(2) 0.2133(2) 0.94549(8) 0.0348(5) Uani 1 1 d . . .
N6 N -0.1209(3) 0.1561(3) 1.02046(9) 0.0397(5) Uani 1 1 d . . .
H6 H -0.1774 0.1113 1.0418 0.048 Uiso 1 1 calc R . .
C5 C 0.3435(4) 0.5725(3) 0.88765(14) 0.0620(9) Uani 1 1 d . . .
H5A H 0.2685 0.6446 0.8708 0.093 Uiso 1 1 calc R . .
H5B H 0.4281 0.5669 0.8660 0.093 Uiso 1 1 calc R . .
H5C H 0.3835 0.6016 0.9259 0.093 Uiso 1 1 calc R . .
C6 C 0.2665(3) 0.4237(3) 0.88801(11) 0.0426(7) Uani 1 1 d . . .
C14 C -0.1124(3) 0.1239(3) 0.96641(10) 0.0388(6) Uani 1 1 d . . .
H14 H -0.1677 0.0472 0.9462 0.047 Uiso 1 1 calc R . .
C8 C 0.5106(3) 0.2958(4) 0.94369(14) 0.0594(9) Uani 1 1 d . . .
H8A H 0.5084 0.3172 0.9830 0.089 Uiso 1 1 calc R . .
H8B H 0.5686 0.3718 0.9278 0.089 Uiso 1 1 calc R . .
H8C H 0.5599 0.2011 0.9404 0.089 Uiso 1 1 calc R . .
C4 C -0.4258(3) 0.1370(4) 0.80714(14) 0.0670(10) Uani 1 1 d . . .
H4A H -0.4572 0.2394 0.8078 0.100 Uiso 1 1 calc R . .
H4B H -0.4798 0.0802 0.8321 0.100 Uiso 1 1 calc R . .
H4C H -0.4513 0.0991 0.7692 0.100 Uiso 1 1 calc R . .
C3 C -0.2529(3) 0.1254(4) 0.82625(11) 0.0462(7) Uani 1 1 d . . .
C2 C -0.1690(3) -0.0148(3) 0.83414(10) 0.0425(7) Uani 1 1 d . . .
C1 C -0.2453(4) -0.1607(4) 0.81850(14) 0.0626(9) Uani 1 1 d . . .
H1A H -0.1666 -0.2366 0.8199 0.094 Uiso 1 1 calc R . .
H1B H -0.3032 -0.1550 0.7808 0.094 Uiso 1 1 calc R . .
H1C H -0.3151 -0.1847 0.8447 0.094 Uiso 1 1 calc R . .
C9 C 0.1830(4) -0.0927(4) 0.81291(13) 0.0593(9) Uani 1 1 d . . .
H9A H 0.2003 -0.1843 0.7933 0.071 Uiso 1 1 calc R . .
H9B H 0.2820 -0.0640 0.8352 0.071 Uiso 1 1 calc R . .
C10 C 0.1352(4) 0.0240(3) 0.77032(13) 0.0582(9) Uani 1 1 d . . .
H10A H 0.0326 -0.0015 0.7500 0.070 Uiso 1 1 calc R . .
H10B H 0.2076 0.0229 0.7431 0.070 Uiso 1 1 calc R . .
C11 C 0.1281(3) 0.1803(3) 0.79282(10) 0.0398(6) Uani 1 1 d . . .
H11A H 0.0603 0.2387 0.7650 0.048 Uiso 1 1 calc R . .
H11B H 0.2320 0.2232 0.7965 0.048 Uiso 1 1 calc R . .
C7 C 0.3474(3) 0.2913(3) 0.91235(11) 0.0396(6) Uani 1 1 d . . .
C13 C -0.0242(4) 0.2724(3) 1.03521(12) 0.0511(8) Uani 1 1 d . . .
H13 H -0.0053 0.3191 1.0704 0.061 Uiso 1 1 calc R . .
C12 C 0.0396(4) 0.3075(3) 0.98878(11) 0.0504(8) Uani 1 1 d . . .
H12 H 0.1108 0.3840 0.9866 0.060 Uiso 1 1 calc R . .
O5 O 0.5932(3) 0.8887(3) 0.93985(10) 0.0752(7) Uani 1 1 d . . .
H50A H 0.5133 0.9538 0.9366 0.090 Uiso 1 1 d R . .
H50B H 0.6464 0.8877 0.9754 0.090 Uiso 1 1 d R . .

loop_
_atom_site_aniso_label
_atom_site_aniso_U_11
_atom_site_aniso_U_22
_atom_site_aniso_U_33
_atom_site_aniso_U_23
_atom_site_aniso_U_13
_atom_site_aniso_U_12
Co1 0.0367(2) 0.0368(2) 0.0236(2) 0.00145(14) 0.00425(14) 0.00543(15)
O3 0.0711(14) 0.0384(11) 0.0479(12) 0.0050(9) -0.0029(10) 0.0112(10)
O4 0.0427(10) 0.0478(12) 0.0430(11) 0.0128(9) 0.0012(8) 0.0070(9)
O2 0.0542(12) 0.0580(14) 0.0533(12) 0.0072(10) 0.0004(10) 0.0246(11)
O1 0.0565(12) 0.0376(11) 0.0400(10) 0.0007(8) 0.0156(9) 0.0066(9)
N3 0.0538(14) 0.0343(12) 0.0276(11) 0.0024(9) 0.0067(10) 0.0072(11)
N4 0.0359(12) 0.0415(13) 0.0261(11) 0.0040(9) 0.0030(9) 0.0044(10)
N2 0.0417(12) 0.0546(15) 0.0268(11) 0.0019(10) 0.0021(9) 0.0112(12)
N1 0.0407(13) 0.0404(13) 0.0271(11) -0.0003(9) 0.0060(9) 0.0027(11)
N5 0.0411(12) 0.0374(13) 0.0263(11) 0.0021(9) 0.0067(9) 0.0061(10)
N6 0.0437(13) 0.0477(14) 0.0295(12) 0.0044(10) 0.0110(10) 0.0054(11)
C5 0.078(2) 0.0494(19) 0.0566(19) 0.0017(16) 0.0043(16) -0.0127(18)
C6 0.0562(17) 0.0429(16) 0.0288(14) -0.0021(12) 0.0068(12) -0.0045(14)
C14 0.0408(14) 0.0452(16) 0.0305(13) -0.0008(12) 0.0055(11) 0.0051(13)
C8 0.0492(18) 0.069(2) 0.056(2) 0.0033(16) -0.0058(15) -0.0101(16)
C4 0.0385(17) 0.102(3) 0.058(2) 0.0005(19) -0.0013(14) 0.0014(18)
C3 0.0387(15) 0.071(2) 0.0281(14) -0.0007(14) 0.0024(11) 0.0044(16)
C2 0.0480(17) 0.0550(18) 0.0245(13) -0.0046(12) 0.0057(12) -0.0063(14)
C1 0.065(2) 0.071(2) 0.0512(19) -0.0137(16) 0.0064(16) -0.0181(18)
C9 0.080(2) 0.0562(19) 0.0481(17) 0.0028(15) 0.0317(16) 0.0210(18)
C10 0.080(2) 0.057(2) 0.0433(17) -0.0042(14) 0.0275(16) 0.0021(17)
C11 0.0456(15) 0.0498(16) 0.0251(13) 0.0045(11) 0.0089(11) 0.0066(13)
C7 0.0409(15) 0.0469(17) 0.0309(14) 0.0004(12) 0.0053(11) -0.0026(13)
C13 0.072(2) 0.0519(19) 0.0318(15) -0.0057(13) 0.0159(14) 0.0010(16)
C12 0.072(2) 0.0459(17) 0.0365(16) -0.0075(13) 0.0180(15) -0.0086(16)
O5 0.0620(14) 0.0830(18) 0.0805(17) -0.0030(14) 0.0103(12) 0.0099(14)

loop_
_atom_type_symbol
_atom_type_description
_atom_type_scat_dispersion_real
_atom_type_scat_dispersion_imag
_atom_type_scat_source
C C 0.0033 0.0016 'International Tables Vol C Tables 4.2.6.8 and 6.1.1.4'
H H 0.0000 0.0000 'International Tables Vol C Tables 4.2.6.8 and 6.1.1.4'
N N 0.0061 0.0033 'International Tables Vol C Tables 4.2.6.8 and 6.1.1.4'
O O 0.0106 0.0060 'International Tables Vol C Tables 4.2.6.8 and 6.1.1.4'
Co Co 0.3494 0.9721 'International Tables Vol C Tables 4.2.6.8 and 6.1.1.4'

loop_
_geom_angle_atom_site_label_1
_geom_angle_atom_site_label_2
_geom_angle_atom_site_label_3
_geom_angle
_geom_angle_site_symmetry_1
_geom_angle_site_symmetry_3
_geom_angle_publ_flag
N3 Co1 N1 169.98(9) . . ?
N3 Co1 N2 96.37(10) . . ?
N1 Co1 N2 79.77(10) . . ?
N3 Co1 N4 80.85(10) . . ?
N1 Co1 N4 103.74(9) . . ?
N2 Co1 N4 174.45(9) . . ?
N3 Co1 C11 86.28(10) . . ?
N1 Co1 C11 84.79(10) . . ?
N2 Co1 C11 94.08(10) . . ?
N4 Co1 C11 90.55(10) . . ?
N3 Co1 N5 94.58(8) . . ?
N1 Co1 N5 94.57(8) . . ?
N2 Co1 N5 88.63(9) . . ?
N4 Co1 N5 86.80(8) . . ?
C11 Co1 N5 177.05(9) . . ?
N3 O3 H3 96.4 . . ?
N1 O1 C9 109.16(19) . . ?
C6 N3 O3 118.2(2) . . ?
C6 N3 Co1 117.5(2) . . ?
O3 N3 Co1 123.92(18) . . ?
C7 N4 O4 120.2(2) . . ?
C7 N4 Co1 115.11(18) . . ?
O4 N4 Co1 124.29(16) . . ?
C3 N2 O2 120.3(2) . . ?
C3 N2 Co1 116.4(2) . . ?
O2 N2 Co1 122.68(19) . . ?
C2 N1 O1 115.5(2) . . ?
C2 N1 Co1 118.2(2) . . ?
O1 N1 Co1 125.04(16) . . ?
C14 N5 C12 105.3(2) . . ?
C14 N5 Co1 127.02(18) . . ?
C12 N5 Co1 127.33(19) . . ?
C14 N6 C13 107.1(2) . . ?
C14 N6 H6 126.4 . . ?
C13 N6 H6 126.4 . . ?
C6 C5 H5A 109.5 . . ?
C6 C5 H5B 109.5 . . ?
H5A C5 H5B 109.5 . . ?
C6 C5 H5C 109.5 . . ?
H5A C5 H5C 109.5 . . ?
H5B C5 H5C 109.5 . . ?
N3 C6 C7 112.5(3) . . ?
N3 C6 C5 124.4(3) . . ?
C7 C6 C5 123.2(3) . . ?
N5 C14 N6 111.7(2) . . ?
N5 C14 H14 124.2 . . ?
N6 C14 H14 124.2 . . ?
C7 C8 H8A 109.5 . . ?
C7 C8 H8B 109.5 . . ?
H8A C8 H8B 109.5 . . ?
C7 C8 H8C 109.5 . . ?
H8A C8 H8C 109.5 . . ?
H8B C8 H8C 109.5 . . ?
C3 C4 H4A 109.5 . . ?
C3 C4 H4B 109.5 . . ?
H4A C4 H4B 109.5 . . ?
C3 C4 H4C 109.5 . . ?
H4A C4 H4C 109.5 . . ?
H4B C4 H4C 109.5 . . ?
N2 C3 C2 112.4(2) . . ?
N2 C3 C4 123.8(3) . . ?
C2 C3 C4 123.7(3) . . ?
N1 C2 C3 112.2(3) . . ?
N1 C2 C1 125.1(3) . . ?
C3 C2 C1 122.7(3) . . ?
C2 C1 H1A 109.5 . . ?
C2 C1 H1B 109.5 . . ?
H1A C1 H1B 109.5 . . ?
C2 C1 H1C 109.5 . . ?
H1A C1 H1C 109.5 . . ?
H1B C1 H1C 109.5 . . ?
O1 C9 C10 114.8(2) . . ?
O1 C9 H9A 108.6 . . ?
C10 C9 H9A 108.6 . . ?
O1 C9 H9B 108.6 . . ?
C10 C9 H9B 108.6 . . ?
H9A C9 H9B 107.5 . . ?
C9 C10 C11 116.1(3) . . ?
C9 C10 H10A 108.3 . . ?
C11 C10 H10A 108.3 . . ?
C9 C10 H10B 108.3 . . ?
C11 C10 H10B 108.3 . . ?
H10A C10 H10B 107.4 . . ?
C10 C11 Co1 115.83(18) . . ?
C10 C11 H11A 108.3 . . ?
Co1 C11 H11A 108.3 . . ?
C10 C11 H11B 108.3 . . ?
Co1 C11 H11B 108.3 . . ?
H11A C11 H11B 107.4 . . ?
N4 C7 C6 113.8(2) . . ?
N4 C7 C8 123.6(3) . . ?
C6 C7 C8 122.5(3) . . ?
C12 C13 N6 106.4(2) . . ?
C12 C13 H13 126.8 . . ?
N6 C13 H13 126.8 . . ?
C13 C12 N5 109.5(3) . . ?
C13 C12 H12 125.3 . . ?
N5 C12 H12 125.3 . . ?
H50A O5 H50B 111.2 . . ?

loop_
_geom_bond_atom_site_label_1
_geom_bond_atom_site_label_2
_geom_bond_distance
_geom_bond_site_symmetry_2
_geom_bond_publ_flag
Co1 N3 1.884(2) . ?
Co1 N1 1.890(2) . ?
Co1 N2 1.911(2) . ?
Co1 N4 1.927(2) . ?
Co1 C11 2.008(2) . ?
Co1 N5 2.039(2) . ?
O3 N3 1.363(3) . ?
O3 H3 0.9000 . ?
O4 N4 1.323(3) . ?
O2 N2 1.320(3) . ?
O1 N1 1.399(3) . ?
O1 C9 1.452(3) . ?
N3 C6 1.291(4) . ?
N4 C7 1.297(3) . ?
N2 C3 1.300(4) . ?
N1 C2 1.287(3) . ?
N5 C14 1.307(3) . ?
N5 C12 1.366(3) . ?
N6 C14 1.336(3) . ?
N6 C13 1.351(4) . ?
N6 H6 0.8600 . ?
C5 C6 1.495(4) . ?
C5 H5A 0.9600 . ?
C5 H5B 0.9600 . ?
C5 H5C 0.9600 . ?
C6 C7 1.455(4) . ?
C14 H14 0.9300 . ?
C8 C7 1.492(4) . ?
C8 H8A 0.9600 . ?
C8 H8B 0.9600 . ?
C8 H8C 0.9600 . ?
C4 C3 1.499(4) . ?
C4 H4A 0.9600 . ?
C4 H4B 0.9600 . ?
C4 H4C 0.9600 . ?
C3 C2 1.451(4) . ?
C2 C1 1.490(4) . ?
C1 H1A 0.9600 . ?
C1 H1B 0.9600 . ?
C1 H1C 0.9600 . ?
C9 C10 1.474(4) . ?
C9 H9A 0.9700 . ?
C9 H9B 0.9700 . ?
C10 C11 1.509(4) . ?
C10 H10A 0.9700 . ?
C10 H10B 0.9700 . ?
C11 H11A 0.9700 . ?
C11 H11B 0.9700 . ?
C13 C12 1.350(4) . ?
C13 H13 0.9300 . ?
C12 H12 0.9300 . ?
O5 H50A 0.9000 . ?
O5 H50B 0.8999 . ?
